data_7133953
loop_
_publ_author_name
'L&#xf3;pez-Pl&#xe1;, Jessica M'
'Obies, Mohammed'
'Zahariou, Georgia'
'Pissas, Michael'
'Sanakis, Yiannis'
'McGrady, John E.'
'Raptis, Raphael G.'

_publ_section_title
;
 Pyrazolate-supported Cr<sub>3</sub>(&#x3bc;<sub>3</sub>-O) cores;
 homovalent CrIII3 and mixed-valent CrIII2Cr<sup>IV</sup>.
;
_journal_issue 95
_journal_name_full 'Chemical communications (Cambridge, England)'
_journal_page_first 14117
_journal_page_last 14120
_journal_paper_doi 10.1039/d4cc05161k
_journal_volume 60
_journal_year 2024
_chemical_formula_moiety 'C18 H12 Br3 Cl6 Cr3 N12 O, C H2 Cl2, 2(C24 H20 P)'
_chemical_formula_sum 'C67 H54 Br3 Cl8 Cr3 N12 O P2'
_chemical_formula_weight 1784.49
_chemical_name_common (PPh4)2[Cr3(m3-O)(m-4-Cl-pz)6Br3].CH2Cl2,
_space_group_crystal_system orthorhombic
_space_group_IT_number 33
_space_group_name_Hall 'P 2c -2n'
_space_group_name_H-M_alt 'P n a 21'
_atom_sites_solution_hydrogens geom
_audit_creation_date 2023-03-24
_audit_creation_method
;
Olex2 1.5
(compiled 2022.04.07 svn.rca3783a0 for OlexSys, GUI svn.r6498)
;
_audit_update_record
;
2024-05-27 deposited with the CCDC.	2024-11-04 downloaded from the CCDC.
;
_cell_angle_alpha 90
_cell_angle_beta 90
_cell_angle_gamma 90
_cell_formula_units_Z 4
_cell_length_a 24.0399(10)
_cell_length_b 17.8794(8)
_cell_length_c 16.9017(7)
_cell_measurement_reflns_used 9215
_cell_measurement_temperature 150(2)
_cell_measurement_theta_max 24.55
_cell_measurement_theta_min 3.04
_cell_volume 7264.7(5)
_computing_cell_refinement 'SAINT V8.38A (Bruker, 2016)'
_computing_data_reduction 'SAINT V8.38A (Bruker, 2016)'
_computing_molecular_graphics 'Olex2 1.5 (Dolomanov et al., 2009)'
_computing_publication_material 'Olex2 1.5 (Dolomanov et al., 2009)'
_computing_structure_refinement 'SHELXL 2018/3 (Sheldrick, 2015)'
_computing_structure_solution 'ShelXT (Sheldrick, 2015)'
_diffrn_ambient_temperature 150.15
_diffrn_detector_area_resol_mean 10.42
_diffrn_measured_fraction_theta_full 0.998
_diffrn_measured_fraction_theta_max 0.995
_diffrn_measurement_device_type 'Bruker D8 with PHOTON 100 detector'
_diffrn_measurement_method '\f and \w shutterless scans'
_diffrn_radiation_type MoK\a
_diffrn_radiation_wavelength 0.71073
_diffrn_reflns_av_R_equivalents 0.0896
_diffrn_reflns_av_unetI/netI 0.0533
_diffrn_reflns_Laue_measured_fraction_full 0.998
_diffrn_reflns_Laue_measured_fraction_max 0.995
_diffrn_reflns_limit_h_max 30
_diffrn_reflns_limit_h_min -30
_diffrn_reflns_limit_k_max 22
_diffrn_reflns_limit_k_min -22
_diffrn_reflns_limit_l_max 21
_diffrn_reflns_limit_l_min -21
_diffrn_reflns_number 160232
_diffrn_reflns_point_group_measured_fraction_full 0.998
_diffrn_reflns_point_group_measured_fraction_max 0.994
_diffrn_reflns_theta_full 25.242
_diffrn_reflns_theta_max 26.469
_diffrn_reflns_theta_min 2.947
_exptl_absorpt_coefficient_mu 2.481
_exptl_absorpt_correction_T_max 0.7454
_exptl_absorpt_correction_T_min 0.6490
_exptl_absorpt_correction_type multi-scan
_exptl_absorpt_process_details
'SADABS-2016/2 (Bruker,2016/2) was used for absorption correction. wR2(int) was 0.0757 before and 0.0633 after correction. The Ratio of minimum to maximum transmission is 0.8707. The \l/2 correction factor is Not present.'
_exptl_crystal_colour pink
_exptl_crystal_colour_primary pink
_exptl_crystal_density_diffrn 1.632
_exptl_crystal_description needle
_exptl_crystal_F_000 3564
_exptl_crystal_recrystallization_method 'Re-crystallisation from solvent: CH2Cl2, Et2O'
_exptl_crystal_size_max 0.25
_exptl_crystal_size_mid 0.072
_exptl_crystal_size_min 0.063
_refine_diff_density_max 0.699
_refine_diff_density_min -0.607
_refine_diff_density_rms 0.092
_refine_ls_abs_structure_details
;
 Refined as an inversion twin.
;
_refine_ls_abs_structure_Flack 0.403(9)
_refine_ls_extinction_method none
_refine_ls_goodness_of_fit_ref 1.081
_refine_ls_hydrogen_treatment constr
_refine_ls_matrix_type full
_refine_ls_number_parameters 866
_refine_ls_number_reflns 14916
_refine_ls_number_restraints 1
_refine_ls_restrained_S_all 1.081
_refine_ls_R_factor_all 0.0706
_refine_ls_R_factor_gt 0.0471
_refine_ls_shift/su_max 0.000
_refine_ls_shift/su_mean 0.000
_refine_ls_structure_factor_coef Fsqd
_refine_ls_weighting_details 'w=1/[\s^2^(Fo^2^)+(0.0423P)^2^+6.8956P] where P=(Fo^2^+2Fc^2^)/3'
_refine_ls_weighting_scheme calc
_refine_ls_wR_factor_gt 0.0892
_refine_ls_wR_factor_ref 0.0968
_reflns_Friedel_coverage 0.931
_reflns_Friedel_fraction_full 0.999
_reflns_Friedel_fraction_max 0.994
_reflns_number_gt 12071
_reflns_number_total 14916
_reflns_threshold_expression 'I > 2\s(I)'
_cod_data_source_file d4cc05161k2.cif
_cod_data_source_block jlp111_a_pl
_cod_depositor_comments 'Adding full bibliography for 7133952--7133953.cif.'
_cod_database_code 7133953
_shelx_shelxl_version_number 2018/3
_shelx_space_group_comment
;
The symmetry employed for this shelxl refinement is uniquely defined
by the following loop, which should always be used as a source of
symmetry information in preference to the above space-group names.
They are only intended as comments.
;
_olex2_refinement_description
;
1. Twinned data refinement
 Scales: 0.597(9)
 0.403(9)
2. Fixed Uiso
 At 1.2 times of:
  All C(H) groups, All C(H,H) groups
3.a Secondary CH2 refined with riding coordinates:
 C67(H67A,H67B)
3.b Aromatic/amide H refined with riding coordinates:
 C1(H1), C3(H3), C4(H4), C6(H6), C7(H7), C9(H9), C10(H10), C12(H12), C13(H13),
 C15(H15), C16(H16), C18(H18), C20(H20), C21(H21), C22(H22), C23(H23), C24(H24),
  C26(H26), C27(H27), C28(H28), C29(H29), C30(H30), C32(H32), C33(H33),
 C34(H34), C35(H35), C36(H36), C38(H38), C39(H39), C40(H40), C41(H41), C42(H42),
  C44(H44), C45(H45), C46(H46), C47(H47), C48(H48), C50(H50), C51(H51),
 C52(H52), C53(H53), C54(H54), C56(H56), C57(H57), C58(H58), C59(H59), C60(H60),
  C62(H62), C63(H63), C64(H64), C65(H65), C66(H66)
;
_olex2_submission_special_instructions 'No special instructions were received'

loop_
_space_group_symop_operation_xyz
'x, y, z'
'-x, -y, z+1/2'
'-x+1/2, y+1/2, z+1/2'
'x+1/2, -y+1/2, z'

loop_
_atom_site_label
_atom_site_type_symbol
_atom_site_fract_x
_atom_site_fract_y
_atom_site_fract_z
_atom_site_U_iso_or_equiv
_atom_site_adp_type
_atom_site_occupancy
_atom_site_site_symmetry_order
_atom_site_calc_flag
_atom_site_refinement_flags_posn
_atom_site_refinement_flags_adp
_atom_site_refinement_flags_occupancy
_atom_site_disorder_assembly
_atom_site_disorder_group
Br1 Br -0.08263(3) 0.21377(4) 0.20675(5) 0.0370(2) Uani 1 1 d . . . . .
Br2 Br -0.25094(3) -0.13637(4) 0.24909(5) 0.02905(16) Uani 1 1 d . . . . .
Br3 Br -0.38949(3) 0.24186(4) 0.25094(5) 0.03282(18) Uani 1 1 d . . . . .
Cr1 Cr -0.17304(4) 0.14990(6) 0.22407(6) 0.0190(2) Uani 1 1 d . . . . .
Cr2 Cr -0.24628(4) 0.00155(5) 0.24483(7) 0.0159(2) Uani 1 1 d . . . . .
Cr3 Cr -0.30505(4) 0.16293(5) 0.24493(7) 0.0175(2) Uani 1 1 d . . . . .
Cl1 Cl -0.11410(10) -0.04409(14) -0.04483(13) 0.0486(6) Uani 1 1 d . . . . .
Cl2 Cl -0.04160(10) -0.04646(14) 0.42924(17) 0.0588(7) Uani 1 1 d . . . . .
Cl3 Cl -0.44518(10) -0.02890(13) 0.04609(15) 0.0515(6) Uani 1 1 d . . . . .
Cl4 Cl -0.41210(10) -0.00177(14) 0.50346(14) 0.0506(6) Uani 1 1 d . . . . .
Cl5 Cl -0.25335(11) 0.31636(15) -0.05161(14) 0.0584(7) Uani 1 1 d . . . . .
Cl6 Cl -0.20529(10) 0.37579(13) 0.47100(14) 0.0545(7) Uani 1 1 d . . . . .
O1 O -0.24137(16) 0.1043(2) 0.2398(3) 0.0175(9) Uani 1 1 d . . . . .
N1 N -0.1923(2) 0.0037(3) 0.1500(4) 0.0200(13) Uani 1 1 d . . . . .
N2 N -0.1604(2) 0.0676(3) 0.1407(3) 0.0196(13) Uani 1 1 d . . . . .
N3 N -0.1752(2) 0.0090(3) 0.3138(3) 0.0189(13) Uani 1 1 d . . . . .
N4 N -0.1436(2) 0.0717(3) 0.3026(3) 0.0187(13) Uani 1 1 d . . . . .
N5 N -0.3142(2) 0.0143(3) 0.1727(3) 0.0181(13) Uani 1 1 d . . . . .
N6 N -0.3396(2) 0.0831(3) 0.1724(3) 0.0180(13) Uani 1 1 d . . . . .
N7 N -0.3026(2) 0.0221(3) 0.3360(4) 0.0192(13) Uani 1 1 d . . . . .
N8 N -0.3285(2) 0.0914(3) 0.3339(3) 0.0168(12) Uani 1 1 d . . . . .
N9 N -0.2711(3) 0.2190(3) 0.1515(4) 0.0254(14) Uani 1 1 d . . . . .
N10 N -0.2138(3) 0.2156(3) 0.1431(4) 0.0255(14) Uani 1 1 d . . . . .
N11 N -0.2572(3) 0.2309(3) 0.3165(4) 0.0222(14) Uani 1 1 d . . . . .
N12 N -0.2001(2) 0.2227(3) 0.3092(4) 0.0212(13) Uani 1 1 d . . . . .
C1 C -0.1801(3) -0.0424(4) 0.0901(4) 0.0228(16) Uani 1 1 d . . . . .
H1 H -0.195670 -0.090636 0.082101 0.027 Uiso 1 1 calc R U . . .
C2 C -0.1414(3) -0.0087(4) 0.0421(4) 0.0273(18) Uani 1 1 d . . . . .
C3 C -0.1299(3) 0.0599(5) 0.0756(4) 0.0279(18) Uani 1 1 d . . . . .
H3 H -0.104455 0.095763 0.055504 0.034 Uiso 1 1 calc R U . . .
C4 C -0.1462(3) -0.0391(4) 0.3579(4) 0.0239(17) Uani 1 1 d . . . . .
H4 H -0.158567 -0.087014 0.374688 0.029 Uiso 1 1 calc R U . . .
C5 C -0.0955(3) -0.0077(4) 0.3750(5) 0.0300(18) Uani 1 1 d . . . . .
C6 C -0.0951(3) 0.0615(4) 0.3392(4) 0.0262(17) Uani 1 1 d . . . . .
H6 H -0.065203 0.096270 0.340383 0.031 Uiso 1 1 calc R U . . .
C7 C -0.3460(3) -0.0318(4) 0.1299(4) 0.0214(16) Uani 1 1 d . . . . .
H7 H -0.338311 -0.083202 0.120609 0.026 Uiso 1 1 calc R U . . .
C8 C -0.3913(3) 0.0060(4) 0.1015(4) 0.0252(17) Uani 1 1 d . . . . .
C9 C -0.3858(3) 0.0783(4) 0.1302(4) 0.0219(16) Uani 1 1 d . . . . .
H9 H -0.411252 0.118071 0.120981 0.026 Uiso 1 1 calc R U . . .
C10 C -0.3269(3) -0.0182(4) 0.3923(4) 0.0234(17) Uani 1 1 d . . . . .
H10 H -0.317405 -0.068038 0.406453 0.028 Uiso 1 1 calc R U . . .
C11 C -0.3682(3) 0.0243(4) 0.4268(5) 0.0269(17) Uani 1 1 d . . . . .
C12 C -0.3680(3) 0.0920(4) 0.3891(4) 0.0213(16) Uani 1 1 d . . . . .
H12 H -0.392020 0.132805 0.400385 0.026 Uiso 1 1 calc R U . . .
C13 C -0.2915(3) 0.2540(4) 0.0892(5) 0.0309(19) Uani 1 1 d . . . . .
H13 H -0.329810 0.263936 0.080024 0.037 Uiso 1 1 calc R U . . .
C14 C -0.2481(4) 0.2739(4) 0.0390(5) 0.035(2) Uani 1 1 d . . . . .
C15 C -0.2005(3) 0.2485(5) 0.0764(5) 0.0317(19) Uani 1 1 d . . . . .
H15 H -0.163763 0.254025 0.056634 0.038 Uiso 1 1 calc R U . . .
C16 C -0.2668(3) 0.2836(4) 0.3711(5) 0.0306(19) Uani 1 1 d . . . . .
H16 H -0.302397 0.300685 0.387373 0.037 Uiso 1 1 calc R U . . .
C17 C -0.2168(3) 0.3089(5) 0.3999(5) 0.0326(19) Uani 1 1 d . . . . .
C18 C -0.1760(3) 0.2692(4) 0.3602(5) 0.0296(18) Uani 1 1 d . . . . .
H18 H -0.137087 0.274266 0.368127 0.036 Uiso 1 1 calc R U . . .
Cl7 Cl -0.23737(15) -0.03903(19) 0.7765(2) 0.0883(11) Uani 1 1 d . . . . .
Cl8 Cl -0.2870(4) -0.0442(3) 0.6257(4) 0.227(4) Uani 1 1 d . . . . .
C67 C -0.2637(6) -0.0954(6) 0.7039(8) 0.085(4) Uani 1 1 d . . . . .
H67A H -0.234420 -0.130359 0.685666 0.102 Uiso 1 1 calc R U . . .
H67B H -0.294735 -0.125444 0.725631 0.102 Uiso 1 1 calc R U . . .
P1 P -0.40805(7) -0.34317(10) 0.11812(11) 0.0213(4) Uani 1 1 d . . . . .
C19 C -0.3371(3) -0.3422(4) 0.0858(4) 0.0214(16) Uani 1 1 d . . . . .
C20 C -0.3248(3) -0.3769(4) 0.0143(5) 0.0328(19) Uani 1 1 d . . . . .
H20 H -0.353364 -0.400603 -0.015227 0.039 Uiso 1 1 calc R U . . .
C21 C -0.2709(3) -0.3767(5) -0.0134(5) 0.035(2) Uani 1 1 d . . . . .
H21 H -0.262113 -0.401280 -0.061691 0.042 Uiso 1 1 calc R U . . .
C22 C -0.2299(3) -0.3411(6) 0.0284(5) 0.043(2) Uani 1 1 d . . . . .
H22 H -0.192774 -0.342150 0.009230 0.052 Uiso 1 1 calc R U . . .
C23 C -0.2415(4) -0.3038(6) 0.0978(5) 0.049(3) Uani 1 1 d . . . . .
H23 H -0.212945 -0.277948 0.125325 0.059 Uiso 1 1 calc R U . . .
C24 C -0.2952(3) -0.3045(5) 0.1271(5) 0.0325(19) Uani 1 1 d . . . . .
H24 H -0.303646 -0.279375 0.175118 0.039 Uiso 1 1 calc R U . . .
C25 C -0.4488(3) -0.3044(4) 0.0383(4) 0.0240(16) Uani 1 1 d . . . . .
C26 C -0.4415(5) -0.2302(5) 0.0177(7) 0.071(4) Uani 1 1 d . . . . .
H26 H -0.418156 -0.199099 0.048909 0.085 Uiso 1 1 calc R U . . .
C27 C -0.4677(5) -0.2012(5) -0.0476(7) 0.074(4) Uani 1 1 d . . . . .
H27 H -0.460810 -0.150895 -0.062692 0.089 Uiso 1 1 calc R U . . .
C28 C -0.5031(3) -0.2431(5) -0.0905(5) 0.036(2) Uani 1 1 d . . . . .
H28 H -0.522508 -0.221896 -0.133967 0.043 Uiso 1 1 calc R U . . .
C29 C -0.5106(3) -0.3162(5) -0.0710(5) 0.037(2) Uani 1 1 d . . . . .
H29 H -0.534877 -0.346368 -0.101908 0.044 Uiso 1 1 calc R U . . .
C30 C -0.4833(3) -0.3474(4) -0.0062(5) 0.0304(18) Uani 1 1 d . . . . .
H30 H -0.488806 -0.398569 0.006790 0.036 Uiso 1 1 calc R U . . .
C31 C -0.4135(3) -0.2902(4) 0.2080(5) 0.0258(16) Uani 1 1 d . . . . .
C32 C -0.3977(4) -0.2162(5) 0.2102(6) 0.046(2) Uani 1 1 d . . . . .
H32 H -0.388089 -0.191243 0.162499 0.056 Uiso 1 1 calc R U . . .
C33 C -0.3959(4) -0.1776(6) 0.2816(6) 0.046(2) Uani 1 1 d . . . . .
H33 H -0.383449 -0.127141 0.282518 0.056 Uiso 1 1 calc R U . . .
C34 C -0.4114(4) -0.2110(6) 0.3492(6) 0.047(3) Uani 1 1 d . . . . .
H34 H -0.410357 -0.184202 0.397648 0.056 Uiso 1 1 calc R U . . .
C35 C -0.4288(5) -0.2838(7) 0.3479(6) 0.066(3) Uani 1 1 d . . . . .
H35 H -0.440526 -0.307012 0.395667 0.080 Uiso 1 1 calc R U . . .
C36 C -0.4295(4) -0.3240(5) 0.2780(5) 0.048(2) Uani 1 1 d . . . . .
H36 H -0.441078 -0.374866 0.278083 0.058 Uiso 1 1 calc R U . . .
C37 C -0.4296(3) -0.4368(4) 0.1395(4) 0.0243(16) Uani 1 1 d . . . . .
C38 C -0.3895(3) -0.4908(4) 0.1523(6) 0.046(2) Uani 1 1 d . . . . .
H38 H -0.351455 -0.479467 0.143089 0.056 Uiso 1 1 calc R U . . .
C39 C -0.4046(4) -0.5614(5) 0.1785(7) 0.061(3) Uani 1 1 d . . . . .
H39 H -0.376978 -0.598220 0.188495 0.073 Uiso 1 1 calc R U . . .
C40 C -0.4607(4) -0.5777(5) 0.1900(6) 0.049(2) Uani 1 1 d . . . . .
H40 H -0.471414 -0.626146 0.207463 0.059 Uiso 1 1 calc R U . . .
C41 C -0.5003(3) -0.5245(5) 0.1763(5) 0.037(2) Uani 1 1 d . . . . .
H41 H -0.538551 -0.536150 0.183482 0.045 Uiso 1 1 calc R U . . .
C42 C -0.4849(3) -0.4543(4) 0.1523(5) 0.0316(18) Uani 1 1 d . . . . .
H42 H -0.512636 -0.417151 0.144362 0.038 Uiso 1 1 calc R U . . .
P2 P -0.10104(8) -0.36478(11) 0.33823(11) 0.0221(4) Uani 1 1 d . . . . .
C43 C -0.0952(3) -0.3054(4) 0.2523(5) 0.0251(15) Uani 1 1 d . . . . .
C44 C -0.1026(4) -0.2294(5) 0.2572(6) 0.047(2) Uani 1 1 d . . . . .
H44 H -0.107351 -0.206731 0.307636 0.056 Uiso 1 1 calc R U . . .
C45 C -0.1032(4) -0.1853(5) 0.1902(6) 0.050(3) Uani 1 1 d . . . . .
H45 H -0.109710 -0.133075 0.194486 0.060 Uiso 1 1 calc R U . . .
C46 C -0.0945(3) -0.2167(5) 0.1185(6) 0.041(2) Uani 1 1 d . . . . .
H46 H -0.093865 -0.186013 0.072632 0.050 Uiso 1 1 calc R U . . .
C47 C -0.0867(4) -0.2924(6) 0.1111(5) 0.050(3) Uani 1 1 d . . . . .
H47 H -0.080264 -0.314018 0.060584 0.060 Uiso 1 1 calc R U . . .
C48 C -0.0883(4) -0.3372(5) 0.1784(5) 0.039(2) Uani 1 1 d . . . . .
H48 H -0.084559 -0.389877 0.173582 0.047 Uiso 1 1 calc R U . . .
C49 C -0.0668(3) -0.3228(4) 0.4226(4) 0.0279(18) Uani 1 1 d . . . . .
C50 C -0.0212(3) -0.3543(4) 0.4584(5) 0.0318(18) Uani 1 1 d . . . . .
H50 H -0.006009 -0.399662 0.438629 0.038 Uiso 1 1 calc R U . . .
C51 C 0.0027(3) -0.3191(6) 0.5241(5) 0.046(3) Uani 1 1 d . . . . .
H51 H 0.033978 -0.340968 0.549465 0.055 Uiso 1 1 calc R U . . .
C52 C -0.0185(4) -0.2547(5) 0.5515(5) 0.044(2) Uani 1 1 d . . . . .
H52 H -0.000636 -0.229767 0.594165 0.052 Uiso 1 1 calc R U . . .
C53 C -0.0663(4) -0.2239(5) 0.5183(5) 0.045(2) Uani 1 1 d . . . . .
H53 H -0.082033 -0.179711 0.540018 0.054 Uiso 1 1 calc R U . . .
C54 C -0.0906(4) -0.2578(5) 0.4536(5) 0.042(2) Uani 1 1 d . . . . .
H54 H -0.123174 -0.237199 0.430366 0.051 Uiso 1 1 calc R U . . .
C55 C -0.0697(3) -0.4524(4) 0.3135(4) 0.0269(17) Uani 1 1 d . . . . .
C56 C -0.1012(4) -0.5165(5) 0.3079(6) 0.048(2) Uani 1 1 d . . . . .
H56 H -0.139718 -0.515766 0.320730 0.057 Uiso 1 1 calc R U . . .
C57 C -0.0758(4) -0.5827(5) 0.2831(7) 0.062(3) Uani 1 1 d . . . . .
H57 H -0.097330 -0.627073 0.279521 0.074 Uiso 1 1 calc R U . . .
C58 C -0.0214(4) -0.5851(5) 0.2640(6) 0.049(3) Uani 1 1 d . . . . .
H58 H -0.004979 -0.630379 0.245929 0.059 Uiso 1 1 calc R U . . .
C59 C 0.0101(4) -0.5213(6) 0.2709(5) 0.046(2) Uani 1 1 d . . . . .
H59 H 0.048760 -0.522905 0.259444 0.056 Uiso 1 1 calc R U . . .
C60 C -0.0139(3) -0.4551(5) 0.2944(5) 0.039(2) Uani 1 1 d . . . . .
H60 H 0.007996 -0.410970 0.297532 0.047 Uiso 1 1 calc R U . . .
C61 C -0.1730(3) -0.3748(4) 0.3644(4) 0.0238(16) Uani 1 1 d . . . . .
C62 C -0.2148(4) -0.3485(6) 0.3164(5) 0.051(3) Uani 1 1 d . . . . .
H62 H -0.206140 -0.327199 0.266398 0.061 Uiso 1 1 calc R U . . .
C63 C -0.2693(4) -0.3530(7) 0.3410(6) 0.061(3) Uani 1 1 d . . . . .
H63 H -0.298109 -0.333326 0.308679 0.073 Uiso 1 1 calc R U . . .
C64 C -0.2820(4) -0.3859(5) 0.4121(6) 0.045(2) Uani 1 1 d . . . . .
H64 H -0.319782 -0.390263 0.428043 0.054 Uiso 1 1 calc R U . . .
C65 C -0.2411(3) -0.4123(5) 0.4598(5) 0.035(2) Uani 1 1 d . . . . .
H65 H -0.250123 -0.434837 0.509010 0.043 Uiso 1 1 calc R U . . .
C66 C -0.1860(3) -0.4063(4) 0.4364(5) 0.0310(19) Uani 1 1 d . . . . .
H66 H -0.157264 -0.424004 0.470115 0.037 Uiso 1 1 calc R U . . .

loop_
_atom_site_aniso_label
_atom_site_aniso_U_11
_atom_site_aniso_U_22
_atom_site_aniso_U_33
_atom_site_aniso_U_23
_atom_site_aniso_U_13
_atom_site_aniso_U_12
Br1 0.0288(4) 0.0355(4) 0.0466(5) -0.0040(4) 0.0113(4) -0.0121(4)
Br2 0.0310(4) 0.0186(3) 0.0375(4) -0.0009(4) -0.0036(4) 0.0001(3)
Br3 0.0323(4) 0.0281(4) 0.0382(4) 0.0011(4) 0.0037(4) 0.0127(3)
Cr1 0.0171(5) 0.0186(5) 0.0215(6) -0.0017(4) 0.0039(5) -0.0033(4)
Cr2 0.0140(5) 0.0147(5) 0.0190(5) -0.0018(5) 0.0002(5) 0.0004(4)
Cr3 0.0179(5) 0.0137(5) 0.0208(6) -0.0005(5) 0.0018(5) 0.0013(4)
Cl1 0.0521(13) 0.0633(15) 0.0304(11) -0.0095(11) 0.0119(10) 0.0231(12)
Cl2 0.0405(13) 0.0515(14) 0.0843(19) 0.0117(13) -0.0340(13) 0.0047(11)
Cl3 0.0489(13) 0.0408(13) 0.0647(16) -0.0074(11) -0.0384(12) -0.0025(11)
Cl4 0.0460(13) 0.0594(15) 0.0465(14) 0.0101(12) 0.0248(11) -0.0112(11)
Cl5 0.0631(16) 0.0673(17) 0.0448(14) 0.0337(13) -0.0045(12) -0.0146(13)
Cl6 0.0605(15) 0.0531(14) 0.0500(15) -0.0344(12) -0.0007(12) -0.0035(12)
O1 0.018(2) 0.012(2) 0.022(3) -0.002(2) 0.002(2) -0.0025(17)
N1 0.015(3) 0.021(3) 0.023(3) -0.004(3) 0.000(2) 0.005(2)
N2 0.013(3) 0.027(3) 0.019(3) 0.002(3) 0.002(2) 0.000(2)
N3 0.013(3) 0.021(3) 0.023(3) -0.004(3) 0.000(2) -0.001(3)
N4 0.015(3) 0.020(3) 0.021(3) -0.005(3) 0.003(2) -0.003(2)
N5 0.017(3) 0.017(3) 0.021(3) -0.003(2) 0.003(2) 0.000(2)
N6 0.018(3) 0.017(3) 0.019(3) 0.002(2) 0.002(3) 0.003(2)
N7 0.016(3) 0.019(3) 0.023(3) 0.000(3) -0.004(3) -0.008(2)
N8 0.014(3) 0.017(3) 0.020(3) 0.000(3) 0.000(3) 0.001(2)
N9 0.035(4) 0.018(3) 0.023(3) 0.004(3) -0.003(3) -0.001(3)
N10 0.026(3) 0.023(3) 0.027(4) 0.001(3) 0.005(3) -0.003(3)
N11 0.029(4) 0.015(3) 0.023(3) -0.002(2) 0.002(3) 0.000(3)
N12 0.016(3) 0.018(3) 0.029(4) -0.005(3) 0.001(3) -0.003(2)
C1 0.020(4) 0.022(4) 0.026(4) -0.006(3) -0.008(3) 0.010(3)
C2 0.024(4) 0.040(5) 0.017(4) -0.007(3) -0.003(3) 0.015(4)
C3 0.023(4) 0.044(5) 0.017(4) 0.007(4) 0.002(3) 0.008(4)
C4 0.023(4) 0.019(4) 0.030(4) -0.001(3) -0.005(3) 0.004(3)
C5 0.024(4) 0.032(5) 0.034(5) 0.000(4) -0.006(3) 0.008(3)
C6 0.018(4) 0.036(5) 0.025(4) -0.007(4) -0.002(3) 0.000(3)
C7 0.023(4) 0.021(4) 0.019(4) -0.001(3) 0.004(3) -0.005(3)
C8 0.018(4) 0.033(4) 0.024(4) 0.004(3) -0.006(3) -0.006(3)
C9 0.024(4) 0.022(4) 0.019(4) 0.004(3) -0.002(3) 0.004(3)
C10 0.021(4) 0.022(4) 0.028(4) 0.005(3) -0.004(3) -0.008(3)
C11 0.013(3) 0.039(5) 0.030(4) -0.001(4) 0.006(3) -0.008(3)
C12 0.015(4) 0.027(4) 0.021(4) -0.008(3) 0.000(3) -0.001(3)
C13 0.027(4) 0.025(4) 0.040(5) 0.004(4) 0.001(4) -0.002(3)
C14 0.044(5) 0.027(4) 0.034(5) 0.011(4) 0.001(4) -0.008(4)
C15 0.024(4) 0.038(5) 0.033(5) 0.007(4) 0.006(4) -0.011(4)
C16 0.036(5) 0.024(4) 0.032(4) -0.006(4) 0.004(4) 0.001(4)
C17 0.036(4) 0.035(5) 0.027(4) -0.010(4) 0.002(4) -0.007(4)
C18 0.028(4) 0.033(4) 0.028(4) -0.004(4) -0.001(3) -0.004(4)
Cl7 0.104(2) 0.0640(19) 0.097(3) -0.0119(17) 0.031(2) -0.0033(17)
Cl8 0.447(12) 0.101(4) 0.133(5) 0.004(3) -0.114(6) 0.057(6)
C67 0.124(11) 0.034(6) 0.098(10) -0.004(6) 0.017(9) 0.003(6)
P1 0.0166(9) 0.0219(10) 0.0254(10) 0.0000(8) 0.0007(8) -0.0015(8)
C19 0.021(4) 0.023(4) 0.021(4) -0.001(3) -0.002(3) -0.002(3)
C20 0.032(4) 0.033(5) 0.034(5) -0.013(4) 0.002(4) -0.001(4)
C21 0.040(5) 0.037(5) 0.028(5) -0.005(4) 0.008(4) 0.005(4)
C22 0.017(4) 0.075(7) 0.038(5) 0.003(5) 0.016(4) 0.010(4)
C23 0.029(5) 0.079(7) 0.040(6) -0.011(5) 0.001(4) -0.005(5)
C24 0.028(4) 0.046(5) 0.023(4) -0.009(4) 0.004(3) -0.001(4)
C25 0.018(4) 0.025(4) 0.029(4) -0.001(3) 0.000(3) 0.003(3)
C26 0.097(9) 0.030(5) 0.086(9) 0.000(5) -0.063(7) -0.004(5)
C27 0.126(11) 0.029(5) 0.068(7) -0.001(5) -0.052(8) 0.010(6)
C28 0.032(5) 0.041(5) 0.035(5) 0.000(4) -0.009(4) 0.009(4)
C29 0.026(4) 0.060(6) 0.024(4) 0.001(4) -0.002(3) -0.019(4)
C30 0.028(4) 0.030(4) 0.033(4) 0.006(4) 0.000(4) -0.008(3)
C31 0.016(3) 0.035(4) 0.026(4) -0.002(4) 0.008(3) -0.002(3)
C32 0.061(6) 0.034(5) 0.044(5) -0.012(4) 0.015(5) -0.011(4)
C33 0.039(5) 0.051(6) 0.049(6) -0.019(5) 0.010(4) -0.003(4)
C34 0.033(5) 0.064(7) 0.044(6) -0.030(5) 0.002(4) 0.000(5)
C35 0.091(9) 0.080(9) 0.028(6) -0.001(5) 0.010(6) -0.007(7)
C36 0.070(7) 0.040(5) 0.035(5) -0.004(4) -0.001(5) -0.011(5)
C37 0.019(4) 0.030(4) 0.024(4) -0.003(3) -0.002(3) -0.005(3)
C38 0.023(4) 0.028(5) 0.088(7) 0.013(5) 0.000(5) 0.000(4)
C39 0.040(5) 0.038(5) 0.104(9) 0.017(6) -0.004(6) 0.007(4)
C40 0.056(6) 0.032(5) 0.060(7) 0.010(5) -0.013(5) -0.008(4)
C41 0.024(4) 0.048(5) 0.039(5) 0.008(4) -0.006(4) -0.015(4)
C42 0.023(4) 0.035(5) 0.036(5) 0.009(4) 0.000(4) 0.002(4)
P2 0.0211(9) 0.0235(10) 0.0218(10) 0.0027(8) 0.0013(8) -0.0003(8)
C43 0.018(3) 0.028(4) 0.029(4) 0.011(4) 0.003(4) 0.000(3)
C44 0.061(6) 0.041(5) 0.038(5) 0.003(5) 0.009(5) 0.012(4)
C45 0.054(6) 0.037(5) 0.060(7) 0.021(5) 0.013(5) 0.007(4)
C46 0.021(4) 0.053(6) 0.049(6) 0.029(5) 0.004(4) 0.003(4)
C47 0.057(6) 0.068(7) 0.025(5) 0.013(5) 0.010(4) 0.000(5)
C48 0.053(5) 0.037(5) 0.027(5) 0.006(4) 0.000(4) 0.002(4)
C49 0.030(4) 0.026(4) 0.027(4) 0.005(3) -0.003(3) -0.006(3)
C50 0.025(4) 0.039(5) 0.032(4) -0.001(4) 0.003(4) 0.004(4)
C51 0.022(4) 0.083(8) 0.032(5) 0.006(5) -0.008(4) -0.002(5)
C52 0.043(5) 0.055(6) 0.033(5) -0.012(5) -0.004(4) -0.022(5)
C53 0.053(6) 0.036(5) 0.046(6) -0.014(4) 0.004(5) -0.004(4)
C54 0.055(6) 0.035(5) 0.038(5) -0.003(4) -0.003(5) 0.007(4)
C55 0.031(4) 0.026(4) 0.024(4) 0.003(3) 0.002(3) 0.001(3)
C56 0.050(6) 0.028(5) 0.065(7) 0.000(5) 0.011(5) 0.002(4)
C57 0.063(7) 0.028(5) 0.094(9) -0.007(5) 0.018(6) -0.003(5)
C58 0.067(6) 0.034(5) 0.047(6) 0.006(4) 0.019(5) 0.021(5)
C59 0.036(5) 0.065(6) 0.038(6) -0.010(4) 0.004(4) 0.017(5)
C60 0.025(4) 0.042(5) 0.050(5) -0.011(4) 0.004(4) 0.000(4)
C61 0.024(4) 0.024(4) 0.023(4) 0.001(3) -0.001(3) -0.001(3)
C62 0.034(5) 0.083(8) 0.035(5) 0.024(5) 0.004(4) -0.002(5)
C63 0.023(4) 0.102(9) 0.059(7) 0.044(6) -0.008(5) -0.004(5)
C64 0.027(5) 0.059(6) 0.049(6) 0.016(5) 0.008(4) -0.007(4)
C65 0.039(5) 0.040(5) 0.027(4) 0.012(4) 0.007(4) -0.005(4)
C66 0.025(4) 0.040(5) 0.029(4) 0.011(4) -0.001(3) -0.003(3)

loop_
_atom_type_symbol
_atom_type_description
_atom_type_scat_dispersion_real
_atom_type_scat_dispersion_imag
_atom_type_scat_source
C C 0.0033 0.0016 'International Tables Vol C Tables 4.2.6.8 and 6.1.1.4'
H H 0.0000 0.0000 'International Tables Vol C Tables 4.2.6.8 and 6.1.1.4'
Br Br -0.2901 2.4595 'International Tables Vol C Tables 4.2.6.8 and 6.1.1.4'
Cl Cl 0.1484 0.1585 'International Tables Vol C Tables 4.2.6.8 and 6.1.1.4'
Cr Cr 0.3209 0.6236 'International Tables Vol C Tables 4.2.6.8 and 6.1.1.4'
N N 0.0061 0.0033 'International Tables Vol C Tables 4.2.6.8 and 6.1.1.4'
O O 0.0106 0.0060 'International Tables Vol C Tables 4.2.6.8 and 6.1.1.4'
P P 0.1023 0.0942 'International Tables Vol C Tables 4.2.6.8 and 6.1.1.4'

loop_
_geom_angle_atom_site_label_1
_geom_angle_atom_site_label_2
_geom_angle_atom_site_label_3
_geom_angle
_geom_angle_site_symmetry_1
_geom_angle_site_symmetry_3
_geom_angle_publ_flag
O1 Cr1 Br1 178.05(15) . . ?
O1 Cr1 N2 85.1(2) . . ?
O1 Cr1 N4 85.0(2) . . ?
O1 Cr1 N10 85.7(2) . . ?
O1 Cr1 N12 84.1(2) . . ?
N2 Cr1 Br1 96.88(16) . . ?
N4 Cr1 Br1 95.07(15) . . ?
N4 Cr1 N2 84.5(2) . . ?
N10 Cr1 Br1 94.36(17) . . ?
N10 Cr1 N2 91.3(2) . . ?
N10 Cr1 N4 170.1(2) . . ?
N12 Cr1 Br1 93.96(16) . . ?
N12 Cr1 N2 169.1(2) . . ?
N12 Cr1 N4 95.1(2) . . ?
N12 Cr1 N10 87.3(2) . . ?
O1 Cr2 Br2 178.54(15) . . ?
O1 Cr2 N1 84.6(2) . . ?
O1 Cr2 N3 84.8(2) . . ?
O1 Cr2 N5 85.0(2) . . ?
O1 Cr2 N7 84.3(2) . . ?
N1 Cr2 Br2 94.00(16) . . ?
N1 Cr2 N3 85.3(2) . . ?
N1 Cr2 N7 168.6(2) . . ?
N3 Cr2 Br2 94.90(16) . . ?
N3 Cr2 N7 96.2(2) . . ?
N5 Cr2 Br2 95.27(16) . . ?
N5 Cr2 N1 92.1(2) . . ?
N5 Cr2 N3 169.7(2) . . ?
N5 Cr2 N7 84.4(2) . . ?
N7 Cr2 Br2 97.18(16) . . ?
O1 Cr3 Br3 179.48(16) . . ?
O1 Cr3 N6 85.0(2) . . ?
O1 Cr3 N8 84.8(2) . . ?
O1 Cr3 N9 84.9(2) . . ?
O1 Cr3 N11 84.3(2) . . ?
N6 Cr3 Br3 95.12(16) . . ?
N6 Cr3 N11 169.3(2) . . ?
N8 Cr3 Br3 95.72(16) . . ?
N8 Cr3 N6 83.9(2) . . ?
N8 Cr3 N11 95.2(2) . . ?
N9 Cr3 Br3 94.59(18) . . ?
N9 Cr3 N6 92.3(2) . . ?
N9 Cr3 N8 169.3(2) . . ?
N9 Cr3 N11 86.7(3) . . ?
N11 Cr3 Br3 95.59(17) . . ?
Cr1 O1 Cr3 119.3(2) . . ?
Cr2 O1 Cr1 120.1(2) . . ?
Cr2 O1 Cr3 120.5(2) . . ?
N2 N1 Cr2 116.9(4) . . ?
C1 N1 Cr2 135.6(5) . . ?
C1 N1 N2 107.5(6) . . ?
N1 N2 Cr1 115.5(4) . . ?
C3 N2 Cr1 136.2(5) . . ?
C3 N2 N1 108.3(6) . . ?
N4 N3 Cr2 115.7(4) . . ?
C4 N3 Cr2 134.7(5) . . ?
C4 N3 N4 108.4(5) . . ?
N3 N4 Cr1 117.2(4) . . ?
C6 N4 Cr1 133.9(5) . . ?
C6 N4 N3 108.1(6) . . ?
N6 N5 Cr2 117.0(4) . . ?
C7 N5 Cr2 135.1(5) . . ?
C7 N5 N6 107.3(6) . . ?
N5 N6 Cr3 116.2(4) . . ?
C9 N6 Cr3 134.9(5) . . ?
C9 N6 N5 108.4(6) . . ?
N8 N7 Cr2 115.5(4) . . ?
C10 N7 Cr2 136.0(5) . . ?
C10 N7 N8 107.7(6) . . ?
N7 N8 Cr3 116.8(4) . . ?
C12 N8 Cr3 134.7(5) . . ?
C12 N8 N7 108.1(6) . . ?
N10 N9 Cr3 117.1(4) . . ?
C13 N9 Cr3 134.5(6) . . ?
C13 N9 N10 108.0(6) . . ?
N9 N10 Cr1 115.5(4) . . ?
C15 N10 Cr1 135.6(5) . . ?
C15 N10 N9 108.1(6) . . ?
N12 N11 Cr3 116.0(4) . . ?
C16 N11 Cr3 136.3(5) . . ?
C16 N11 N12 107.8(6) . . ?
N11 N12 Cr1 116.4(4) . . ?
C18 N12 Cr1 135.6(5) . . ?
C18 N12 N11 107.9(6) . . ?
N1 C1 H1 125.5 . . ?
N1 C1 C2 109.0(7) . . ?
C2 C1 H1 125.5 . . ?
C1 C2 Cl1 126.8(6) . . ?
C1 C2 C3 106.4(6) . . ?
C3 C2 Cl1 126.8(6) . . ?
N2 C3 C2 108.8(7) . . ?
N2 C3 H3 125.6 . . ?
C2 C3 H3 125.6 . . ?
N3 C4 H4 125.8 . . ?
N3 C4 C5 108.5(7) . . ?
C5 C4 H4 125.8 . . ?
C4 C5 Cl2 127.7(6) . . ?
C4 C5 C6 106.4(7) . . ?
C6 C5 Cl2 125.9(6) . . ?
N4 C6 C5 108.6(7) . . ?
N4 C6 H6 125.7 . . ?
C5 C6 H6 125.7 . . ?
N5 C7 H7 125.1 . . ?
N5 C7 C8 109.9(6) . . ?
C8 C7 H7 125.1 . . ?
C7 C8 Cl3 127.8(6) . . ?
C7 C8 C9 105.3(6) . . ?
C9 C8 Cl3 126.9(6) . . ?
N6 C9 C8 109.1(6) . . ?
N6 C9 H9 125.4 . . ?
C8 C9 H9 125.4 . . ?
N7 C10 H10 125.6 . . ?
N7 C10 C11 108.7(6) . . ?
C11 C10 H10 125.6 . . ?
C10 C11 Cl4 127.3(6) . . ?
C12 C11 Cl4 126.1(6) . . ?
C12 C11 C10 106.6(6) . . ?
N8 C12 C11 108.8(6) . . ?
N8 C12 H12 125.6 . . ?
C11 C12 H12 125.6 . . ?
N9 C13 H13 125.4 . . ?
N9 C13 C14 109.2(7) . . ?
C14 C13 H13 125.4 . . ?
C13 C14 Cl5 127.1(7) . . ?
C15 C14 Cl5 127.9(6) . . ?
C15 C14 C13 104.9(7) . . ?
N10 C15 C14 109.8(7) . . ?
N10 C15 H15 125.1 . . ?
C14 C15 H15 125.1 . . ?
N11 C16 H16 125.5 . . ?
N11 C16 C17 109.0(7) . . ?
C17 C16 H16 125.5 . . ?
C16 C17 Cl6 128.1(6) . . ?
C16 C17 C18 106.2(7) . . ?
C18 C17 Cl6 125.7(6) . . ?
N12 C18 C17 109.1(7) . . ?
N12 C18 H18 125.5 . . ?
C17 C18 H18 125.5 . . ?
Cl7 C67 H67A 109.4 . . ?
Cl7 C67 H67B 109.4 . . ?
Cl8 C67 Cl7 111.2(6) . . ?
Cl8 C67 H67A 109.4 . . ?
Cl8 C67 H67B 109.4 . . ?
H67A C67 H67B 108.0 . . ?
C19 P1 C25 106.5(3) . . ?
C19 P1 C31 108.8(3) . . ?
C31 P1 C25 113.0(3) . . ?
C37 P1 C19 110.3(3) . . ?
C37 P1 C25 110.7(3) . . ?
C37 P1 C31 107.6(3) . . ?
C20 C19 P1 117.6(5) . . ?
C20 C19 C24 119.7(7) . . ?
C24 C19 P1 122.6(6) . . ?
C19 C20 H20 120.2 . . ?
C21 C20 C19 119.7(7) . . ?
C21 C20 H20 120.2 . . ?
C20 C21 H21 120.0 . . ?
C22 C21 C20 120.1(8) . . ?
C22 C21 H21 120.0 . . ?
C21 C22 H22 119.4 . . ?
C21 C22 C23 121.3(7) . . ?
C23 C22 H22 119.4 . . ?
C22 C23 H23 120.3 . . ?
C22 C23 C24 119.3(8) . . ?
C24 C23 H23 120.3 . . ?
C19 C24 H24 120.0 . . ?
C23 C24 C19 119.9(7) . . ?
C23 C24 H24 120.0 . . ?
C26 C25 P1 119.2(6) . . ?
C30 C25 P1 121.8(6) . . ?
C30 C25 C26 118.8(7) . . ?
C25 C26 H26 119.8 . . ?
C27 C26 C25 120.4(9) . . ?
C27 C26 H26 119.8 . . ?
C26 C27 H27 119.6 . . ?
C28 C27 C26 120.9(10) . . ?
C28 C27 H27 119.6 . . ?
C27 C28 H28 120.4 . . ?
C27 C28 C29 119.3(8) . . ?
C29 C28 H28 120.4 . . ?
C28 C29 H29 119.6 . . ?
C28 C29 C30 120.8(8) . . ?
C30 C29 H29 119.6 . . ?
C25 C30 C29 119.8(7) . . ?
C25 C30 H30 120.1 . . ?
C29 C30 H30 120.1 . . ?
C32 C31 P1 120.7(7) . . ?
C32 C31 C36 118.3(8) . . ?
C36 C31 P1 120.9(6) . . ?
C31 C32 H32 119.7 . . ?
C31 C32 C33 120.6(9) . . ?
C33 C32 H32 119.7 . . ?
C32 C33 H33 119.7 . . ?
C34 C33 C32 120.5(9) . . ?
C34 C33 H33 119.7 . . ?
C33 C34 H34 120.1 . . ?
C33 C34 C35 119.8(9) . . ?
C35 C34 H34 120.1 . . ?
C34 C35 H35 119.6 . . ?
C34 C35 C36 120.8(10) . . ?
C36 C35 H35 119.6 . . ?
C31 C36 H36 120.0 . . ?
C35 C36 C31 120.0(9) . . ?
C35 C36 H36 120.0 . . ?
C38 C37 P1 118.9(5) . . ?
C38 C37 C42 119.2(7) . . ?
C42 C37 P1 121.5(6) . . ?
C37 C38 H38 119.8 . . ?
C37 C38 C39 120.3(8) . . ?
C39 C38 H38 119.8 . . ?
C38 C39 H39 120.4 . . ?
C38 C39 C40 119.2(8) . . ?
C40 C39 H39 120.4 . . ?
C39 C40 H40 119.8 . . ?
C41 C40 C39 120.3(8) . . ?
C41 C40 H40 119.8 . . ?
C40 C41 H41 120.0 . . ?
C40 C41 C42 120.0(7) . . ?
C42 C41 H41 120.0 . . ?
C37 C42 H42 119.6 . . ?
C41 C42 C37 120.9(7) . . ?
C41 C42 H42 119.6 . . ?
C43 P2 C49 110.8(3) . . ?
C55 P2 C43 107.1(3) . . ?
C55 P2 C49 110.8(4) . . ?
C55 P2 C61 112.1(4) . . ?
C61 P2 C43 109.4(3) . . ?
C61 P2 C49 106.6(3) . . ?
C44 C43 P2 121.5(7) . . ?
C44 C43 C48 118.5(8) . . ?
C48 C43 P2 119.7(5) . . ?
C43 C44 H44 119.5 . . ?
C43 C44 C45 121.1(9) . . ?
C45 C44 H44 119.5 . . ?
C44 C45 H45 120.1 . . ?
C46 C45 C44 119.8(9) . . ?
C46 C45 H45 120.1 . . ?
C45 C46 H46 119.6 . . ?
C45 C46 C47 120.8(9) . . ?
C47 C46 H46 119.6 . . ?
C46 C47 H47 120.4 . . ?
C46 C47 C48 119.3(9) . . ?
C48 C47 H47 120.4 . . ?
C43 C48 C47 120.4(8) . . ?
C43 C48 H48 119.8 . . ?
C47 C48 H48 119.8 . . ?
C50 C49 P2 122.7(6) . . ?
C50 C49 C54 120.3(7) . . ?
C54 C49 P2 116.9(6) . . ?
C49 C50 H50 120.3 . . ?
C49 C50 C51 119.5(8) . . ?
C51 C50 H50 120.3 . . ?
C50 C51 H51 119.9 . . ?
C52 C51 C50 120.3(8) . . ?
C52 C51 H51 119.9 . . ?
C51 C52 H52 119.6 . . ?
C51 C52 C53 120.9(8) . . ?
C53 C52 H52 119.6 . . ?
C52 C53 H53 120.1 . . ?
C54 C53 C52 119.7(8) . . ?
C54 C53 H53 120.1 . . ?
C49 C54 H54 120.4 . . ?
C53 C54 C49 119.2(8) . . ?
C53 C54 H54 120.4 . . ?
C56 C55 P2 120.9(6) . . ?
C56 C55 C60 119.3(8) . . ?
C60 C55 P2 119.7(6) . . ?
C55 C56 H56 120.5 . . ?
C55 C56 C57 118.9(9) . . ?
C57 C56 H56 120.5 . . ?
C56 C57 H57 119.2 . . ?
C58 C57 C56 121.7(9) . . ?
C58 C57 H57 119.2 . . ?
C57 C58 H58 120.4 . . ?
C57 C58 C59 119.1(8) . . ?
C59 C58 H58 120.4 . . ?
C58 C59 H59 119.7 . . ?
C58 C59 C60 120.6(8) . . ?
C60 C59 H59 119.7 . . ?
C55 C60 H60 119.8 . . ?
C59 C60 C55 120.4(8) . . ?
C59 C60 H60 119.8 . . ?
C62 C61 P2 121.7(6) . . ?
C62 C61 C66 119.6(7) . . ?
C66 C61 P2 118.6(6) . . ?
C61 C62 H62 120.1 . . ?
C61 C62 C63 119.8(8) . . ?
C63 C62 H62 120.1 . . ?
C62 C63 H63 119.9 . . ?
C64 C63 C62 120.1(8) . . ?
C64 C63 H63 119.9 . . ?
C63 C64 H64 119.8 . . ?
C65 C64 C63 120.4(8) . . ?
C65 C64 H64 119.8 . . ?
C64 C65 H65 120.1 . . ?
C64 C65 C66 119.8(7) . . ?
C66 C65 H65 120.1 . . ?
C61 C66 C65 120.1(7) . . ?
C61 C66 H66 120.0 . . ?
C65 C66 H66 120.0 . . ?

loop_
_geom_bond_atom_site_label_1
_geom_bond_atom_site_label_2
_geom_bond_distance
_geom_bond_site_symmetry_2
_geom_bond_publ_flag
Br1 Cr1 2.4726(12) . ?
Br2 Cr2 2.4696(11) . ?
Br3 Cr3 2.4745(11) . ?
Cr1 O1 1.853(4) . ?
Cr1 N2 2.060(6) . ?
Cr1 N4 2.054(6) . ?
Cr1 N10 2.052(6) . ?
Cr1 N12 2.047(6) . ?
Cr2 O1 1.843(4) . ?
Cr2 N1 2.062(6) . ?
Cr2 N3 2.073(6) . ?
Cr2 N5 2.051(6) . ?
Cr2 N7 2.083(6) . ?
Cr3 O1 1.857(4) . ?
Cr3 N6 2.056(6) . ?
Cr3 N8 2.053(6) . ?
Cr3 N9 2.040(6) . ?
Cr3 N11 2.064(6) . ?
Cl1 C2 1.728(7) . ?
Cl2 C5 1.733(8) . ?
Cl3 C8 1.716(7) . ?
Cl4 C11 1.734(7) . ?
Cl5 C14 1.714(8) . ?
Cl6 C17 1.718(8) . ?
N1 N2 1.384(8) . ?
N1 C1 1.338(9) . ?
N2 C3 1.329(9) . ?
N3 N4 1.366(8) . ?
N3 C4 1.335(9) . ?
N4 C6 1.333(9) . ?
N5 N6 1.374(8) . ?
N5 C7 1.336(9) . ?
N6 C9 1.325(9) . ?
N7 N8 1.388(8) . ?
N7 C10 1.330(9) . ?
N8 C12 1.330(9) . ?
N9 N10 1.386(9) . ?
N9 C13 1.320(10) . ?
N10 C15 1.311(9) . ?
N11 N12 1.385(8) . ?
N11 C16 1.339(10) . ?
N12 C18 1.330(9) . ?
C1 H1 0.9500 . ?
C1 C2 1.374(11) . ?
C2 C3 1.379(11) . ?
C3 H3 0.9500 . ?
C4 H4 0.9500 . ?
C4 C5 1.373(10) . ?
C5 C6 1.377(11) . ?
C6 H6 0.9500 . ?
C7 H7 0.9500 . ?
C7 C8 1.368(10) . ?
C8 C9 1.388(10) . ?
C9 H9 0.9500 . ?
C10 H10 0.9500 . ?
C10 C11 1.381(10) . ?
C11 C12 1.369(11) . ?
C12 H12 0.9500 . ?
C13 H13 0.9500 . ?
C13 C14 1.391(11) . ?
C14 C15 1.384(11) . ?
C15 H15 0.9500 . ?
C16 H16 0.9500 . ?
C16 C17 1.373(11) . ?
C17 C18 1.383(11) . ?
C18 H18 0.9500 . ?
Cl7 C67 1.710(13) . ?
Cl8 C67 1.702(13) . ?
C67 H67A 0.9900 . ?
C67 H67B 0.9900 . ?
P1 C19 1.791(7) . ?
P1 C25 1.806(7) . ?
P1 C31 1.795(8) . ?
P1 C37 1.789(7) . ?
C19 C20 1.390(10) . ?
C19 C24 1.397(10) . ?
C20 H20 0.9500 . ?
C20 C21 1.378(11) . ?
C21 H21 0.9500 . ?
C21 C22 1.369(12) . ?
C22 H22 0.9500 . ?
C22 C23 1.378(12) . ?
C23 H23 0.9500 . ?
C23 C24 1.382(11) . ?
C24 H24 0.9500 . ?
C25 C26 1.382(12) . ?
C25 C30 1.359(10) . ?
C26 H26 0.9500 . ?
C26 C27 1.372(13) . ?
C27 H27 0.9500 . ?
C27 C28 1.345(13) . ?
C28 H28 0.9500 . ?
C28 C29 1.360(11) . ?
C29 H29 0.9500 . ?
C29 C30 1.393(11) . ?
C30 H30 0.9500 . ?
C31 C32 1.377(10) . ?
C31 C36 1.385(12) . ?
C32 H32 0.9500 . ?
C32 C33 1.391(12) . ?
C33 H33 0.9500 . ?
C33 C34 1.342(14) . ?
C34 H34 0.9500 . ?
C34 C35 1.367(14) . ?
C35 H35 0.9500 . ?
C35 C36 1.384(13) . ?
C36 H36 0.9500 . ?
C37 C38 1.381(11) . ?
C37 C42 1.384(10) . ?
C38 H38 0.9500 . ?
C38 C39 1.386(12) . ?
C39 H39 0.9500 . ?
C39 C40 1.393(13) . ?
C40 H40 0.9500 . ?
C40 C41 1.367(12) . ?
C41 H41 0.9500 . ?
C41 C42 1.370(11) . ?
C42 H42 0.9500 . ?
P2 C43 1.805(8) . ?
P2 C49 1.811(8) . ?
P2 C55 1.788(8) . ?
P2 C61 1.794(7) . ?
C43 C44 1.374(11) . ?
C43 C48 1.381(12) . ?
C44 H44 0.9500 . ?
C44 C45 1.379(13) . ?
C45 H45 0.9500 . ?
C45 C46 1.353(14) . ?
C46 H46 0.9500 . ?
C46 C47 1.372(13) . ?
C47 H47 0.9500 . ?
C47 C48 1.392(12) . ?
C48 H48 0.9500 . ?
C49 C50 1.371(10) . ?
C49 C54 1.397(11) . ?
C50 H50 0.9500 . ?
C50 C51 1.401(12) . ?
C51 H51 0.9500 . ?
C51 C52 1.342(13) . ?
C52 H52 0.9500 . ?
C52 C53 1.392(13) . ?
C53 H53 0.9500 . ?
C53 C54 1.381(12) . ?
C54 H54 0.9500 . ?
C55 C56 1.379(12) . ?
C55 C60 1.379(11) . ?
C56 H56 0.9500 . ?
C56 C57 1.396(13) . ?
C57 H57 0.9500 . ?
C57 C58 1.348(13) . ?
C58 H58 0.9500 . ?
C58 C59 1.374(13) . ?
C59 H59 0.9500 . ?
C59 C60 1.376(12) . ?
C60 H60 0.9500 . ?
C61 C62 1.375(11) . ?
C61 C66 1.378(10) . ?
C62 H62 0.9500 . ?
C62 C63 1.376(12) . ?
C63 H63 0.9500 . ?
C63 C64 1.373(13) . ?
C64 H64 0.9500 . ?
C64 C65 1.357(12) . ?
C65 H65 0.9500 . ?
C65 C66 1.384(10) . ?
C66 H66 0.9500 . ?

loop_
_geom_torsion_atom_site_label_1
_geom_torsion_atom_site_label_2
_geom_torsion_atom_site_label_3
_geom_torsion_atom_site_label_4
_geom_torsion
_geom_torsion_site_symmetry_1
_geom_torsion_site_symmetry_2
_geom_torsion_site_symmetry_3
_geom_torsion_site_symmetry_4
_geom_torsion_publ_flag
Cr1 N2 C3 C2 -177.2(5) . . . . ?
Cr1 N4 C6 C5 -169.7(5) . . . . ?
Cr1 N10 C15 C14 168.4(6) . . . . ?
Cr1 N12 C18 C17 175.6(6) . . . . ?
Cr2 N1 N2 Cr1 -0.1(6) . . . . ?
Cr2 N1 N2 C3 -177.9(4) . . . . ?
Cr2 N1 C1 C2 177.2(5) . . . . ?
Cr2 N3 N4 Cr1 2.8(6) . . . . ?
Cr2 N3 N4 C6 -168.4(4) . . . . ?
Cr2 N3 C4 C5 165.6(5) . . . . ?
Cr2 N5 N6 Cr3 -0.1(6) . . . . ?
Cr2 N5 N6 C9 -172.8(4) . . . . ?
Cr2 N5 C7 C8 171.4(5) . . . . ?
Cr2 N7 N8 Cr3 -2.4(6) . . . . ?
Cr2 N7 N8 C12 172.0(4) . . . . ?
Cr2 N7 C10 C11 -169.4(5) . . . . ?
Cr3 N6 C9 C8 -171.3(5) . . . . ?
Cr3 N8 C12 C11 172.7(5) . . . . ?
Cr3 N9 N10 Cr1 2.8(6) . . . . ?
Cr3 N9 N10 C15 174.1(5) . . . . ?
Cr3 N9 C13 C14 -172.3(6) . . . . ?
Cr3 N11 N12 Cr1 3.7(6) . . . . ?
Cr3 N11 N12 C18 -178.8(5) . . . . ?
Cr3 N11 C16 C17 179.2(6) . . . . ?
Cl1 C2 C3 N2 177.9(5) . . . . ?
Cl2 C5 C6 N4 179.6(6) . . . . ?
Cl3 C8 C9 N6 178.0(5) . . . . ?
Cl4 C11 C12 N8 179.8(5) . . . . ?
Cl5 C14 C15 N10 -176.5(6) . . . . ?
Cl6 C17 C18 N12 -179.5(6) . . . . ?
N1 Cr2 O1 Cr1 -43.0(3) . . . . ?
N1 Cr2 O1 Cr3 133.7(3) . . . . ?
N1 N2 C3 C2 -0.1(8) . . . . ?
N1 C1 C2 Cl1 -177.6(5) . . . . ?
N1 C1 C2 C3 0.6(8) . . . . ?
N2 Cr1 O1 Cr2 43.2(3) . . . . ?
N2 Cr1 O1 Cr3 -133.5(3) . . . . ?
N2 N1 C1 C2 -0.7(7) . . . . ?
N3 Cr2 O1 Cr1 42.7(3) . . . . ?
N3 Cr2 O1 Cr3 -140.6(3) . . . . ?
N3 N4 C6 C5 -0.6(8) . . . . ?
N3 C4 C5 Cl2 -179.2(6) . . . . ?
N3 C4 C5 C6 -0.1(9) . . . . ?
N4 Cr1 O1 Cr2 -41.7(3) . . . . ?
N4 Cr1 O1 Cr3 141.6(3) . . . . ?
N4 N3 C4 C5 -0.3(8) . . . . ?
N5 Cr2 O1 Cr1 -135.6(3) . . . . ?
N5 Cr2 O1 Cr3 41.1(3) . . . . ?
N5 N6 C9 C8 -0.5(8) . . . . ?
N5 C7 C8 Cl3 -177.9(6) . . . . ?
N5 C7 C8 C9 -0.6(8) . . . . ?
N6 Cr3 O1 Cr1 135.5(3) . . . . ?
N6 Cr3 O1 Cr2 -41.2(3) . . . . ?
N6 N5 C7 C8 0.3(8) . . . . ?
N7 Cr2 O1 Cr1 139.5(3) . . . . ?
N7 Cr2 O1 Cr3 -43.8(3) . . . . ?
N7 N8 C12 C11 -0.2(8) . . . . ?
N7 C10 C11 Cl4 -179.7(5) . . . . ?
N7 C10 C11 C12 0.0(8) . . . . ?
N8 Cr3 O1 Cr1 -140.2(3) . . . . ?
N8 Cr3 O1 Cr2 43.1(3) . . . . ?
N8 N7 C10 C11 -0.1(8) . . . . ?
N9 Cr3 O1 Cr1 42.7(3) . . . . ?
N9 Cr3 O1 Cr2 -134.0(3) . . . . ?
N9 N10 C15 C14 -0.3(9) . . . . ?
N9 C13 C14 Cl5 176.6(6) . . . . ?
N9 C13 C14 C15 -0.3(9) . . . . ?
N10 Cr1 O1 Cr2 134.9(3) . . . . ?
N10 Cr1 O1 Cr3 -41.8(3) . . . . ?
N10 N9 C13 C14 0.1(9) . . . . ?
N11 Cr3 O1 Cr1 -44.4(3) . . . . ?
N11 Cr3 O1 Cr2 138.9(3) . . . . ?
N11 N12 C18 C17 -1.2(9) . . . . ?
N11 C16 C17 Cl6 -179.7(6) . . . . ?
N11 C16 C17 C18 0.1(9) . . . . ?
N12 Cr1 O1 Cr2 -137.4(3) . . . . ?
N12 Cr1 O1 Cr3 45.9(3) . . . . ?
N12 N11 C16 C17 -0.8(9) . . . . ?
C1 N1 N2 Cr1 178.3(4) . . . . ?
C1 N1 N2 C3 0.5(7) . . . . ?
C1 C2 C3 N2 -0.3(8) . . . . ?
C4 N3 N4 Cr1 171.8(4) . . . . ?
C4 N3 N4 C6 0.6(7) . . . . ?
C4 C5 C6 N4 0.4(9) . . . . ?
C7 N5 N6 Cr3 172.8(4) . . . . ?
C7 N5 N6 C9 0.1(7) . . . . ?
C7 C8 C9 N6 0.7(8) . . . . ?
C10 N7 N8 Cr3 -174.1(4) . . . . ?
C10 N7 N8 C12 0.2(7) . . . . ?
C10 C11 C12 N8 0.1(8) . . . . ?
C13 N9 N10 Cr1 -171.1(5) . . . . ?
C13 N9 N10 C15 0.1(8) . . . . ?
C13 C14 C15 N10 0.3(10) . . . . ?
C16 N11 N12 Cr1 -176.3(5) . . . . ?
C16 N11 N12 C18 1.2(8) . . . . ?
C16 C17 C18 N12 0.7(9) . . . . ?
P1 C19 C20 C21 179.1(6) . . . . ?
P1 C19 C24 C23 -178.0(7) . . . . ?
P1 C25 C26 C27 173.5(10) . . . . ?
P1 C25 C30 C29 -175.1(6) . . . . ?
P1 C31 C32 C33 -172.6(7) . . . . ?
P1 C31 C36 C35 174.4(8) . . . . ?
P1 C37 C38 C39 172.0(8) . . . . ?
P1 C37 C42 C41 -173.5(6) . . . . ?
C19 P1 C25 C26 -65.6(9) . . . . ?
C19 P1 C25 C30 109.3(7) . . . . ?
C19 P1 C31 C32 58.4(7) . . . . ?
C19 P1 C31 C36 -116.7(7) . . . . ?
C19 P1 C37 C38 18.7(8) . . . . ?
C19 P1 C37 C42 -168.7(6) . . . . ?
C19 C20 C21 C22 -1.4(13) . . . . ?
C20 C19 C24 C23 -2.0(12) . . . . ?
C20 C21 C22 C23 -1.2(14) . . . . ?
C21 C22 C23 C24 2.2(15) . . . . ?
C22 C23 C24 C19 -0.6(14) . . . . ?
C24 C19 C20 C21 2.9(12) . . . . ?
C25 P1 C19 C20 -54.4(7) . . . . ?
C25 P1 C19 C24 121.7(7) . . . . ?
C25 P1 C31 C32 -59.7(7) . . . . ?
C25 P1 C31 C36 125.2(7) . . . . ?
C25 P1 C37 C38 136.4(7) . . . . ?
C25 P1 C37 C42 -51.1(7) . . . . ?
C25 C26 C27 C28 3(2) . . . . ?
C26 C25 C30 C29 -0.2(13) . . . . ?
C26 C27 C28 C29 -3.3(18) . . . . ?
C27 C28 C29 C30 1.5(14) . . . . ?
C28 C29 C30 C25 0.2(12) . . . . ?
C30 C25 C26 C27 -1.5(17) . . . . ?
C31 P1 C19 C20 -176.5(6) . . . . ?
C31 P1 C19 C24 -0.4(8) . . . . ?
C31 P1 C25 C26 53.8(9) . . . . ?
C31 P1 C25 C30 -131.3(6) . . . . ?
C31 P1 C37 C38 -99.7(7) . . . . ?
C31 P1 C37 C42 72.8(7) . . . . ?
C31 C32 C33 C34 -2.6(14) . . . . ?
C32 C31 C36 C35 -0.9(14) . . . . ?
C32 C33 C34 C35 0.6(15) . . . . ?
C33 C34 C35 C36 1.3(17) . . . . ?
C34 C35 C36 C31 -1.1(17) . . . . ?
C36 C31 C32 C33 2.7(13) . . . . ?
C37 P1 C19 C20 65.8(7) . . . . ?
C37 P1 C19 C24 -118.1(7) . . . . ?
C37 P1 C25 C26 174.5(8) . . . . ?
C37 P1 C25 C30 -10.6(7) . . . . ?
C37 P1 C31 C32 177.8(6) . . . . ?
C37 P1 C31 C36 2.7(8) . . . . ?
C37 C38 C39 C40 1.5(16) . . . . ?
C38 C37 C42 C41 -0.9(12) . . . . ?
C38 C39 C40 C41 -0.6(16) . . . . ?
C39 C40 C41 C42 -1.0(15) . . . . ?
C40 C41 C42 C37 1.8(13) . . . . ?
C42 C37 C38 C39 -0.7(14) . . . . ?
P2 C43 C44 C45 -173.8(7) . . . . ?
P2 C43 C48 C47 176.5(7) . . . . ?
P2 C49 C50 C51 -179.1(6) . . . . ?
P2 C49 C54 C53 179.6(7) . . . . ?
P2 C55 C56 C57 175.6(8) . . . . ?
P2 C55 C60 C59 -176.3(7) . . . . ?
P2 C61 C62 C63 -175.9(8) . . . . ?
P2 C61 C66 C65 177.6(6) . . . . ?
C43 P2 C49 C50 -115.8(7) . . . . ?
C43 P2 C49 C54 67.7(7) . . . . ?
C43 P2 C55 C56 -113.4(7) . . . . ?
C43 P2 C55 C60 62.0(7) . . . . ?
C43 P2 C61 C62 8.5(8) . . . . ?
C43 P2 C61 C66 -168.2(6) . . . . ?
C43 C44 C45 C46 -2.3(14) . . . . ?
C44 C43 C48 C47 2.5(12) . . . . ?
C44 C45 C46 C47 1.9(14) . . . . ?
C45 C46 C47 C48 0.6(14) . . . . ?
C46 C47 C48 C43 -2.9(13) . . . . ?
C48 C43 C44 C45 0.0(13) . . . . ?
C49 P2 C43 C44 -42.8(7) . . . . ?
C49 P2 C43 C48 143.4(6) . . . . ?
C49 P2 C55 C56 125.6(7) . . . . ?
C49 P2 C55 C60 -58.9(7) . . . . ?
C49 P2 C61 C62 128.4(8) . . . . ?
C49 P2 C61 C66 -48.4(7) . . . . ?
C49 C50 C51 C52 -0.7(12) . . . . ?
C50 C49 C54 C53 2.9(12) . . . . ?
C50 C51 C52 C53 3.8(14) . . . . ?
C51 C52 C53 C54 -3.5(14) . . . . ?
C52 C53 C54 C49 0.1(13) . . . . ?
C54 C49 C50 C51 -2.7(12) . . . . ?
C55 P2 C43 C44 -163.8(6) . . . . ?
C55 P2 C43 C48 22.4(7) . . . . ?
C55 P2 C49 C50 3.0(8) . . . . ?
C55 P2 C49 C54 -173.6(6) . . . . ?
C55 P2 C61 C62 -110.2(8) . . . . ?
C55 P2 C61 C66 73.1(7) . . . . ?
C55 C56 C57 C58 -0.5(16) . . . . ?
C56 C55 C60 C59 -0.8(13) . . . . ?
C56 C57 C58 C59 1.6(16) . . . . ?
C57 C58 C59 C60 -2.3(15) . . . . ?
C58 C59 C60 C55 1.9(14) . . . . ?
C60 C55 C56 C57 0.1(14) . . . . ?
C61 P2 C43 C44 74.4(7) . . . . ?
C61 P2 C43 C48 -99.4(7) . . . . ?
C61 P2 C49 C50 125.3(7) . . . . ?
C61 P2 C49 C54 -51.3(7) . . . . ?
C61 P2 C55 C56 6.7(8) . . . . ?
C61 P2 C55 C60 -177.9(6) . . . . ?
C61 C62 C63 C64 -2.1(17) . . . . ?
C62 C61 C66 C65 0.8(12) . . . . ?
C62 C63 C64 C65 1.9(17) . . . . ?
C63 C64 C65 C66 -0.3(15) . . . . ?
C64 C65 C66 C61 -1.1(13) . . . . ?
C66 C61 C62 C63 0.8(15) . . . . ?

loop_
_twin_individual_id
_twin_individual_mass_fraction_refined
1 0.597(9)
2 0.403(9)
